data_2000530
loop_
_publ_author_name
'Meyers, C. Y.'
'Tunnell, J. L.'
'Robinson, P. D.'
'Hua, D. H.'
'Saha, S.'

_publ_section_title
;
 Structure of <i>sp</i>-9-hydroxy-9-pivaloylfluorene, product of
 base-catalyzed autoxidation of <i>ap</i>-9-pivaloylfluorene
;
_journal_issue 10
_journal_name_full 'Acta Crystallographica Section C'
_journal_page_first 1815
_journal_page_last 1818
_journal_paper_doi 10.1107/S0108270192002014
_journal_volume 48
_journal_year 1992
_chemical_formula_sum 'C18 H18 O2'
_chemical_formula_weight 266.34
_symmetry_cell_setting orthorhombic
_symmetry_space_group_name_H-M 'P b c n'
_cell_angle_alpha 90
_cell_angle_beta 90
_cell_angle_gamma 90
_cell_formula_units_Z 8
_cell_length_a 18.917(10)
_cell_length_b 11.843(8)
_cell_length_c 13.177(7)
_cell_volume 2952(3)
_diffrn_radiation_type Mo
_diffrn_radiation_wavelength 0.71069
_exptl_absorpt_coefficient_mu 0.072
_exptl_crystal_density_diffrn 1.198
_exptl_crystal_F_000 1136
_cod_data_source_file cr0397.cif
_cod_data_source_block cr0397a
_cod_original_cell_volume 2952(5)
_cod_database_code 2000530

loop_
_atom_site_label
_atom_site_fract_x
_atom_site_fract_y
_atom_site_fract_z
O(1) .3783(2) .1186(3) -.1410(2)
O(2) .5093(2) .1250(3) -.1089(3)
C(1) .3942(2) .3781(4) -.1846(3)
C(2) .3603(2) .4800(4) -.2041(4)
C(3) .3083(2) .5195(4) -.1405(4)
C(4) .2885(2) .4586(4) -.0552(4)
C(4a) .3221(2) .3565(3) -.0360(3)
C(4b) .3130(2) .2755(3) .0468(3)
C(5) .2714(2) .2796(4) .1336(3)
C(6) .2761(2) .1917(5) .2026(3)
C(7) .3204(2) .1008(4) .1856(4)
C(8) .3618(2) .0961(3) .0990(4)
C(8a) .3580(2) .1841(3) .0305(3)
C(9) .3988(2) .2003(3) -.0675(3)
C(9a) .3744(2) .3164(3) -.1008(3)
C(10) .4796(2) .1917(4) -.0533(3)
C(11) .5232(2) .2604(3) .0213(3)
C(12) .5746(3) .3296(5) -.0417(4)
C(13) .5637(3) .1803(4) .0887(4)
C(14) .4827(2) .3406(4) .0891(4)
H(9) .417(2) .089(4) -.164(4)
H(1) .4304 .3515 -.2285
H(2) .3733 .5229 -.2622
H(3) .2857 .5892 -.1552
H(4) .2529 .4861 -.0108
H(5) .2404 .3414 .1453
H(6) .2484 .1940 .2627
H(7) .3225 .0410 .2337
H(8) .3923 .0337 .0870
H(12a) .5490 .3771 -.0867
H(12b) .6041 .2805 -.0798
H(12c) .6029 .3747 .0020
H(13a) .5941 .1349 .0485
H(13b) .5910 .2223 .1360
H(13c) .5314 .1333 .1244
H(14a) .5148 .3802 .1316
H(14b) .4573 .3930 .0485
H(14c) .4505 .2990 .1299

loop_
_geom_bond_atom_site_label_1
_geom_bond_atom_site_label_2
_geom_bond_distance
O(1) C(9) 1.423(4)
O(2) C(10) 1.215(4)
C(1) C(2) 1.390(6)
C(1) C(9a) 1.377(5)
C(2) C(3) 1.374(6)
C(3) C(4) 1.388(6)
C(4) C(4a) 1.389(5)
C(4a) C(4b) 1.463(5)
C(4a) C(9a) 1.391(5)
C(4b) C(5) 1.389(5)
C(4b) C(8a) 1.394(5)
C(5) C(6) 1.385(6)
C(6) C(7) 1.383(6)
C(7) C(8) 1.385(6)
C(8) C(8a) 1.381(5)
C(8a) C(9) 1.516(5)
C(9) C(9a) 1.516(5)
C(9) C(10) 1.543(5)
C(10) C(11) 1.519(5)
C(11) C(12) 1.519(6)
C(11) C(13) 1.509(6)
C(11) C(14) 1.513(6)
O(1) H(9) 0.86(4)
